data_4338677
loop_
_publ_author_name
'St\"urzer, Tobias'
'Hieke, Christine'
'L\"ohnert, Catrin'
'Nitsche, Fabian'
'Stahl, Juliane'
'Maak, Christian'
'Pobel, Roman'
'Johrendt, Dirk'

_publ_section_title
;
 Framework structures of interconnected layers in calcium iron arsenides.
;
_journal_issue 12
_journal_name_full 'Inorganic chemistry'
_journal_page_first 6235
_journal_page_last 6240
_journal_paper_doi 10.1021/ic5007567
_journal_volume 53
_journal_year 2014
_chemical_formula_sum 'As6 Ca2.56 Fe7.49 Na0.44 Nb0.51'
_chemical_formula_weight 1026.55
_chemical_name_common 3816
_chemical_name_systematic 'sodium calcium niobium iron arsenide'
_space_group_IT_number 11
_symmetry_cell_setting monoclinic
_symmetry_Int_Tables_number 11
_symmetry_space_group_name_Hall '-P 2yb'
_symmetry_space_group_name_H-M 'P 1 21/m 1'
_atom_sites_solution_primary direct
_atom_sites_solution_secondary difmap
_audit_creation_method 'manual editing of SHELXL-97 cif-file'
_cell_angle_alpha 90.00
_cell_angle_beta 106.154(3)
_cell_angle_gamma 90.00
_cell_formula_units_Z 2
_cell_length_a 11.3307(9)
_cell_length_b 3.8078(3)
_cell_length_c 13.6298(11)
_cell_measurement_temperature 293(2)
_cell_volume 564.84(8)
_computing_structure_refinement 'SHELXL-97 (Sheldrick, 1997)'
_computing_structure_solution 'SHELXS-97 (Sheldrick, 1990)'
_diffrn_ambient_temperature 293(2)
_diffrn_measured_fraction_theta_full 0.989
_diffrn_measured_fraction_theta_max 0.989
_diffrn_measurement_device
;
'three-cycle diffractometer with CCD detector'
;
_diffrn_measurement_device_type 'Bruker Quest'
_diffrn_radiation_monochromator graphite
_diffrn_radiation_source 'X-ray tube'
_diffrn_radiation_type 'Mo K\a'
_diffrn_radiation_wavelength 0.71073
_diffrn_reflns_av_R_equivalents 0.0000
_diffrn_reflns_av_sigmaI/netI 0.1109
_diffrn_reflns_limit_h_max 17
_diffrn_reflns_limit_h_min -17
_diffrn_reflns_limit_k_max 5
_diffrn_reflns_limit_k_min -5
_diffrn_reflns_limit_l_max 20
_diffrn_reflns_limit_l_min -20
_diffrn_reflns_number 21563
_diffrn_reflns_theta_full 32.50
_diffrn_reflns_theta_max 32.50
_diffrn_reflns_theta_min 2.07
_exptl_absorpt_coefficient_mu 28.377
_exptl_absorpt_correction_T_max 0.4410
_exptl_absorpt_correction_T_min 0.2942
_exptl_absorpt_correction_type multi-scan
_exptl_absorpt_process_details
;
'TWINABS-2012/1 - Bruker AXS scaling for twinned crystals'  
;
_exptl_crystal_colour black
_exptl_crystal_density_diffrn 6.036
_exptl_crystal_density_method 'not measured'
_exptl_crystal_description platelet
_exptl_crystal_F_000 938
_refine_diff_density_max 6.077
_refine_diff_density_min -3.552
_refine_diff_density_rms 0.774
_refine_ls_extinction_method none
_refine_ls_goodness_of_fit_ref 1.010
_refine_ls_matrix_type full
_refine_ls_number_parameters 108
_refine_ls_number_reflns 21600
_refine_ls_number_restraints 0
_refine_ls_restrained_S_all 1.010
_refine_ls_R_factor_all 0.1336
_refine_ls_R_factor_gt 0.0813
_refine_ls_shift/su_max 0.080
_refine_ls_shift/su_mean 0.004
_refine_ls_structure_factor_coef Fsqd
_refine_ls_weighting_details 'calc w=1/[\s^2^(Fo^2^)+(0.1000P)^2^+0.0000P] where P=(Fo^2^+2Fc^2^)/3'
_refine_ls_weighting_scheme calc
_refine_ls_wR_factor_gt 0.1783
_refine_ls_wR_factor_ref 0.1971
_reflns_number_gt 13931
_reflns_number_total 21600
_reflns_threshold_expression >2sigma(I)
_cod_data_source_file ic5007567_si_001.cif
_cod_data_source_block cana3fe7fenbas6
_cod_depositor_comments 'Adding full bibliography for 4338677--4338684.cif.'
_cod_original_sg_symbol_H-M 'P 21/m'
_cod_database_code 4338677

loop_
_symmetry_equiv_pos_as_xyz
'x, y, z'
'-x, y+1/2, -z'
'-x, -y, -z'
'x, -y-1/2, z'

loop_
_atom_site_label
_atom_site_type_symbol
_atom_site_fract_x
_atom_site_fract_y
_atom_site_fract_z
_atom_site_U_iso_or_equiv
_atom_site_adp_type
_atom_site_occupancy
_atom_site_symmetry_multiplicity
_atom_site_calc_flag
_atom_site_refinement_flags
As1 As 0.70458(2) 0.7500 0.362853(17) 0.00727(6) Uani 1 2 d S
As2 As 1.024758(19) 1.2500 0.380077(16) 0.00418(5) Uani 1 2 d S
As3 As 0.878059(19) 1.7500 -0.110354(16) 0.00497(6) Uani 1 2 d S
As4 As 0.60508(2) 0.7500 0.619065(17) 0.00566(6) Uani 1 2 d S
As5 As 0.464047(19) 1.2500 0.120548(16) 0.00476(5) Uani 1 2 d S
As6 As 0.77950(2) 1.2500 0.117257(16) 0.00404(6) Uani 1 2 d S
Fe1 Fe 0.63737(2) 0.7500 0.162710(18) 0.00603(6) Uani 0.4921(7) 2 d SP
Nb1 Nb 0.63737(2) 0.7500 0.162710(18) 0.00603(6) Uani 0.51 2 d SP
Fe2 Fe 0.80095(3) 1.2500 0.30027(2) 0.00633(8) Uani 1 2 d S
Fe3 Fe 0.92865(3) 0.7500 0.43412(2) 0.00464(8) Uani 1 2 d S
Fe4 Fe 0.91210(3) 1.2500 0.00334(2) 0.00499(8) Uani 1 2 d S
Fe5 Fe 0.74094(3) 1.7500 -0.00119(2) 0.00496(8) Uani 1 2 d S
Fe6 Fe 0.52810(3) 0.7500 0.43445(2) 0.00730(8) Uani 1 2 d S
Fe7 Fe 0.56635(3) 1.2500 0.30242(2) 0.00672(8) Uani 1 2 d S
Fe8 Fe 0.57827(3) 1.2500 -0.00350(2) 0.00587(8) Uani 1 2 d S
Ca1 Ca 0.98129(4) 1.7500 0.20619(4) 0.00756(13) Uani 0.8362(10) 2 d SP
Na1 Na 0.98129(4) 1.7500 0.20619(4) 0.00756(13) Uani 0.16 2 d SP
Ca2 Ca 0.32303(4) 1.7500 0.20723(4) 0.00893(12) Uani 0.8920(10) 2 d SP
Na2 Na 0.32303(4) 1.7500 0.20723(4) 0.00893(12) Uani 0.11 2 d SP
Ca3 Ca 0.23583(5) 0.7500 0.46036(4) 0.01039(13) Uani 0.8274(10) 2 d SP
Na3 Na 0.23583(5) 0.7500 0.46036(4) 0.01039(13) Uani 0.17 2 d SP

loop_
_atom_site_aniso_label
_atom_site_aniso_U_11
_atom_site_aniso_U_22
_atom_site_aniso_U_33
_atom_site_aniso_U_23
_atom_site_aniso_U_13
_atom_site_aniso_U_12
As1 0.00918(10) 0.00517(10) 0.00659(10) 0.000 0.00076(8) 0.000
As2 0.00591(9) 0.00213(8) 0.00402(9) 0.000 0.00056(7) 0.000
As3 0.00350(9) 0.00359(9) 0.00794(10) 0.000 0.00180(7) 0.000
As4 0.00723(9) 0.00384(9) 0.00646(9) 0.000 0.00282(7) 0.000
As5 0.00542(8) 0.00405(9) 0.00554(9) 0.000 0.00275(7) 0.000
As6 0.00342(9) 0.00457(10) 0.00306(9) 0.000 -0.00087(7) 0.000
Fe1 0.00710(10) 0.00596(11) 0.00454(10) 0.000 0.00082(8) 0.000
Nb1 0.00710(10) 0.00596(11) 0.00454(10) 0.000 0.00082(8) 0.000
Fe2 0.00310(13) 0.00713(15) 0.00824(14) 0.000 0.00072(11) 0.000
Fe3 0.00516(12) 0.00504(13) 0.00427(12) 0.000 0.00224(9) 0.000
Fe4 0.00506(13) 0.00444(14) 0.00498(13) 0.000 0.00058(10) 0.000
Fe5 0.00738(13) 0.00408(14) 0.00309(13) 0.000 0.00090(10) 0.000
Fe6 0.00957(14) 0.00751(15) 0.00520(13) 0.000 0.00267(11) 0.000
Fe7 0.00388(13) 0.01055(15) 0.00491(13) 0.000 -0.00013(11) 0.000
Fe8 0.00705(14) 0.00505(14) 0.00441(13) 0.000 -0.00023(11) 0.000
Ca1 0.00145(19) 0.0079(2) 0.0126(2) 0.000 0.00073(16) 0.000
Na1 0.00145(19) 0.0079(2) 0.0126(2) 0.000 0.00073(16) 0.000
Ca2 0.0111(2) 0.00463(19) 0.0115(2) 0.000 0.00387(15) 0.000
Na2 0.0111(2) 0.00463(19) 0.0115(2) 0.000 0.00387(15) 0.000
Ca3 0.0114(2) 0.0083(2) 0.0120(2) 0.000 0.00424(16) 0.000
Na3 0.0114(2) 0.0083(2) 0.0120(2) 0.000 0.00424(16) 0.000

loop_
_atom_type_symbol
_atom_type_description
_atom_type_scat_dispersion_real
_atom_type_scat_dispersion_imag
_atom_type_scat_source
Na Na 0.0362 0.0249 'International Tables Vol C Tables 4.2.6.8 and 6.1.1.4'
Ca Ca 0.2262 0.3064 'International Tables Vol C Tables 4.2.6.8 and 6.1.1.4'
Nb Nb -2.0727 0.6215 'International Tables Vol C Tables 4.2.6.8 and 6.1.1.4'
Fe Fe 0.3463 0.8444 'International Tables Vol C Tables 4.2.6.8 and 6.1.1.4'
As As 0.0499 2.0058 'International Tables Vol C Tables 4.2.6.8 and 6.1.1.4'

loop_
_geom_angle_atom_site_label_1
_geom_angle_atom_site_label_2
_geom_angle_atom_site_label_3
_geom_angle
_geom_angle_site_symmetry_1
_geom_angle_site_symmetry_3
Fe3 As1 Fe6 135.219(15) . .
Fe3 As1 Fe7 128.731(8) . 1_545
Fe6 As1 Fe7 67.660(11) . 1_545
Fe3 As1 Fe7 128.730(8) . .
Fe6 As1 Fe7 67.660(11) . .
Fe7 As1 Fe7 101.572(14) 1_545 .
Fe3 As1 Fe2 68.117(10) . 1_545
Fe6 As1 Fe2 128.753(8) . 1_545
Fe7 As1 Fe2 65.639(11) 1_545 1_545
Fe7 As1 Fe2 141.781(14) . 1_545
Fe3 As1 Fe2 68.117(10) . .
Fe6 As1 Fe2 128.753(8) . .
Fe7 As1 Fe2 141.781(14) 1_545 .
Fe7 As1 Fe2 65.639(11) . .
Fe2 As1 Fe2 101.285(17) 1_545 .
Fe3 As1 Fe1 112.411(14) . .
Fe6 As1 Fe1 112.370(13) . .
Fe7 As1 Fe1 71.186(9) 1_545 .
Fe7 As1 Fe1 71.186(9) . .
Fe2 As1 Fe1 70.596(10) 1_545 .
Fe2 As1 Fe1 70.596(10) . .
Fe3 As1 Na3 72.828(12) . 3_676
Fe6 As1 Na3 72.956(13) . 3_676
Fe7 As1 Na3 137.881(17) 1_545 3_676
Fe7 As1 Na3 75.956(11) . 3_676
Fe2 As1 Na3 138.357(14) 1_545 3_676
Fe2 As1 Na3 76.402(12) . 3_676
Fe1 As1 Na3 140.559(7) . 3_676
Fe3 As1 Ca3 72.828(12) . 3_676
Fe6 As1 Ca3 72.956(13) . 3_676
Fe7 As1 Ca3 137.881(17) 1_545 3_676
Fe7 As1 Ca3 75.956(11) . 3_676
Fe2 As1 Ca3 138.357(14) 1_545 3_676
Fe2 As1 Ca3 76.402(12) . 3_676
Fe1 As1 Ca3 140.559(7) . 3_676
Na3 As1 Ca3 0.000(14) 3_676 3_676
Fe3 As1 Ca3 72.828(12) . 3_666
Fe6 As1 Ca3 72.956(13) . 3_666
Fe7 As1 Ca3 75.956(11) 1_545 3_666
Fe7 As1 Ca3 137.881(17) . 3_666
Fe2 As1 Ca3 76.402(12) 1_545 3_666
Fe2 As1 Ca3 138.357(14) . 3_666
Fe1 As1 Ca3 140.559(7) . 3_666
Na3 As1 Ca3 78.883(15) 3_676 3_666
Ca3 As1 Ca3 78.883(15) 3_676 3_666
Fe3 As1 Na3 72.828(12) . 3_666
Fe6 As1 Na3 72.956(13) . 3_666
Fe7 As1 Na3 75.956(11) 1_545 3_666
Fe7 As1 Na3 137.881(17) . 3_666
Fe2 As1 Na3 76.402(12) 1_545 3_666
Fe2 As1 Na3 138.357(14) . 3_666
Fe1 As1 Na3 140.559(7) . 3_666
Na3 As1 Na3 78.883(15) 3_676 3_666
Ca3 As1 Na3 78.883(15) 3_676 3_666
Ca3 As1 Na3 0.0 3_666 3_666
Fe3 As2 Fe3 104.479(16) . 1_565
Fe3 As2 Fe3 70.613(10) . 3_776
Fe3 As2 Fe3 70.613(10) 1_565 3_776
Fe3 As2 Fe2 68.768(9) . .
Fe3 As2 Fe2 68.768(9) 1_565 .
Fe3 As2 Fe2 110.919(14) 3_776 .
Fe3 As2 Na1 75.452(12) . 1_545
Fe3 As2 Na1 139.602(13) 1_565 1_545
Fe3 As2 Na1 140.169(8) 3_776 1_545
Fe2 As2 Na1 74.115(12) . 1_545
Fe3 As2 Ca1 75.452(12) . 1_545
Fe3 As2 Ca1 139.602(13) 1_565 1_545
Fe3 As2 Ca1 140.169(8) 3_776 1_545
Fe2 As2 Ca1 74.115(12) . 1_545
Na1 As2 Ca1 0.0 1_545 1_545
Fe3 As2 Ca1 139.602(12) . .
Fe3 As2 Ca1 75.452(12) 1_565 .
Fe3 As2 Ca1 140.169(7) 3_776 .
Fe2 As2 Ca1 74.115(12) . .
Na1 As2 Ca1 79.661(15) 1_545 .
Ca1 As2 Ca1 79.661(15) 1_545 .
Fe3 As2 Na3 140.259(14) . 1_665
Fe3 As2 Na3 76.716(12) 1_565 1_665
Fe3 As2 Na3 72.686(13) 3_776 1_665
Fe2 As2 Na3 140.800(7) . 1_665
Na1 As2 Na3 129.254(17) 1_545 1_665
Ca1 As2 Na3 129.254(17) 1_545 1_665
Ca1 As2 Na3 79.840(12) . 1_665
Fe3 As2 Ca3 140.259(14) . 1_665
Fe3 As2 Ca3 76.716(12) 1_565 1_665
Fe3 As2 Ca3 72.686(13) 3_776 1_665
Fe2 As2 Ca3 140.800(7) . 1_665
Na1 As2 Ca3 129.254(17) 1_545 1_665
Ca1 As2 Ca3 129.254(17) 1_545 1_665
Ca1 As2 Ca3 79.840(12) . 1_665
Na3 As2 Ca3 0.00(2) 1_665 1_665
Fe3 As2 Ca3 76.716(12) . 1_655
Fe3 As2 Ca3 140.259(14) 1_565 1_655
Fe3 As2 Ca3 72.686(13) 3_776 1_655
Fe2 As2 Ca3 140.800(7) . 1_655
Na1 As2 Ca3 79.840(12) 1_545 1_655
Ca1 As2 Ca3 79.840(12) 1_545 1_655
Ca1 As2 Ca3 129.254(17) . 1_655
Na3 As2 Ca3 78.341(14) 1_665 1_655
Ca3 As2 Ca3 78.341(14) 1_665 1_655
Fe3 As2 Na3 76.716(12) . 1_655
Fe3 As2 Na3 140.259(14) 1_565 1_655
Fe3 As2 Na3 72.686(13) 3_776 1_655
Fe2 As2 Na3 140.800(7) . 1_655
Na1 As2 Na3 79.840(12) 1_545 1_655
Ca1 As2 Na3 79.840(12) 1_545 1_655
Ca1 As2 Na3 129.254(17) . 1_655
Na3 As2 Na3 78.341(14) 1_665 1_655
Ca3 As2 Na3 78.341(14) 1_665 1_655
Ca3 As2 Na3 0.00(2) 1_655 1_655
Fe4 As3 Fe4 103.938(15) 1_565 .
Fe4 As3 Fe4 70.042(11) 1_565 3_785
Fe4 As3 Fe4 70.042(11) . 3_785
Fe4 As3 Fe5 67.845(11) 1_565 .
Fe4 As3 Fe5 67.845(11) . .
Fe4 As3 Fe5 108.614(14) 3_785 .
Fe4 As3 Na2 138.855(15) 1_565 3_685
Fe4 As3 Na2 75.337(11) . 3_685
Fe4 As3 Na2 140.270(7) 3_785 3_685
Fe5 As3 Na2 74.415(13) . 3_685
Fe4 As3 Ca2 138.855(15) 1_565 3_685
Fe4 As3 Ca2 75.337(11) . 3_685
Fe4 As3 Ca2 140.270(7) 3_785 3_685
Fe5 As3 Ca2 74.415(13) . 3_685
Na2 As3 Ca2 0.00(2) 3_685 3_685
Fe4 As3 Na2 75.337(10) 1_565 3_695
Fe4 As3 Na2 138.855(15) . 3_695
Fe4 As3 Na2 140.270(6) 3_785 3_695
Fe5 As3 Na2 74.415(13) . 3_695
Na2 As3 Na2 79.390(13) 3_685 3_695
Ca2 As3 Na2 79.390(13) 3_685 3_695
Fe4 As3 Ca2 75.337(10) 1_565 3_695
Fe4 As3 Ca2 138.855(15) . 3_695
Fe4 As3 Ca2 140.270(6) 3_785 3_695
Fe5 As3 Ca2 74.415(13) . 3_695
Na2 As3 Ca2 79.390(13) 3_685 3_695
Ca2 As3 Ca2 79.390(13) 3_685 3_695
Na2 As3 Ca2 0.000(14) 3_695 3_695
Fe4 As3 Na1 76.719(12) 1_565 3_795
Fe4 As3 Na1 140.214(14) . 3_795
Fe4 As3 Na1 73.194(12) 3_785 3_795
Fe5 As3 Na1 140.565(8) . 3_795
Na2 As3 Na1 130.136(15) 3_685 3_795
Ca2 As3 Na1 130.136(15) 3_685 3_795
Na2 As3 Na1 80.516(13) 3_695 3_795
Ca2 As3 Na1 80.516(13) 3_695 3_795
Fe4 As3 Ca1 76.719(12) 1_565 3_795
Fe4 As3 Ca1 140.214(14) . 3_795
Fe4 As3 Ca1 73.194(12) 3_785 3_795
Fe5 As3 Ca1 140.565(8) . 3_795
Na2 As3 Ca1 130.136(15) 3_685 3_795
Ca2 As3 Ca1 130.136(15) 3_685 3_795
Na2 As3 Ca1 80.516(13) 3_695 3_795
Ca2 As3 Ca1 80.516(13) 3_695 3_795
Na1 As3 Ca1 0.000(16) 3_795 3_795
Fe4 As3 Na1 140.214(14) 1_565 3_785
Fe4 As3 Na1 76.719(12) . 3_785
Fe4 As3 Na1 73.194(12) 3_785 3_785
Fe5 As3 Na1 140.565(8) . 3_785
Na2 As3 Na1 80.516(13) 3_685 3_785
Ca2 As3 Na1 80.516(13) 3_685 3_785
Na2 As3 Na1 130.136(15) 3_695 3_785
Ca2 As3 Na1 130.136(15) 3_695 3_785
Na1 As3 Na1 78.635(16) 3_795 3_785
Ca1 As3 Na1 78.635(16) 3_795 3_785
Fe4 As3 Ca1 140.214(14) 1_565 3_785
Fe4 As3 Ca1 76.719(12) . 3_785
Fe4 As3 Ca1 73.194(12) 3_785 3_785
Fe5 As3 Ca1 140.565(8) . 3_785
Na2 As3 Ca1 80.516(13) 3_685 3_785
Ca2 As3 Ca1 80.516(13) 3_685 3_785
Na2 As3 Ca1 130.136(15) 3_695 3_785
Ca2 As3 Ca1 130.136(15) 3_695 3_785
Na1 As3 Ca1 78.635(16) 3_795 3_785
Ca1 As3 Ca1 78.635(16) 3_795 3_785
Na1 As3 Ca1 0.00(2) 3_785 3_785
Fe6 As4 Fe6 104.204(15) 3_666 3_676
Fe6 As4 Fe6 70.848(11) 3_666 .
Fe6 As4 Fe6 70.848(11) 3_676 .
Fe6 As4 Fe7 68.229(11) 3_666 3_676
Fe6 As4 Fe7 68.229(11) 3_676 3_676
Fe6 As4 Fe7 110.574(14) . 3_676
Fe6 As4 Na2 139.166(16) 3_666 3_686
Fe6 As4 Na2 75.219(10) 3_676 3_686
Fe6 As4 Na2 140.129(7) . 3_686
Fe7 As4 Na2 74.240(13) 3_676 3_686
Fe6 As4 Ca2 139.166(16) 3_666 3_686
Fe6 As4 Ca2 75.219(10) 3_676 3_686
Fe6 As4 Ca2 140.129(7) . 3_686
Fe7 As4 Ca2 74.240(13) 3_676 3_686
Na2 As4 Ca2 0.000(13) 3_686 3_686
Fe6 As4 Ca2 75.219(11) 3_666 3_676
Fe6 As4 Ca2 139.166(16) 3_676 3_676
Fe6 As4 Ca2 140.129(7) . 3_676
Fe7 As4 Ca2 74.240(13) 3_676 3_676
Na2 As4 Ca2 79.742(14) 3_686 3_676
Ca2 As4 Ca2 79.742(14) 3_686 3_676
Fe6 As4 Na2 75.219(11) 3_666 3_676
Fe6 As4 Na2 139.166(16) 3_676 3_676
Fe6 As4 Na2 140.129(7) . 3_676
Fe7 As4 Na2 74.240(13) 3_676 3_676
Na2 As4 Na2 79.742(14) 3_686 3_676
Ca2 As4 Na2 79.742(14) 3_686 3_676
Ca2 As4 Na2 0.000(18) 3_676 3_676
Fe6 As4 Na3 140.723(15) 3_666 3_676
Fe6 As4 Na3 77.278(12) 3_676 3_676
Fe6 As4 Na3 72.917(13) . 3_676
Fe7 As4 Na3 140.919(8) 3_676 3_676
Na2 As4 Na3 79.806(13) 3_686 3_676
Ca2 As4 Na3 79.806(13) 3_686 3_676
Ca2 As4 Na3 129.109(14) 3_676 3_676
Na2 As4 Na3 129.109(14) 3_676 3_676
Fe6 As4 Ca3 140.723(15) 3_666 3_676
Fe6 As4 Ca3 77.278(12) 3_676 3_676
Fe6 As4 Ca3 72.917(13) . 3_676
Fe7 As4 Ca3 140.919(8) 3_676 3_676
Na2 As4 Ca3 79.806(13) 3_686 3_676
Ca2 As4 Ca3 79.806(13) 3_686 3_676
Ca2 As4 Ca3 129.109(14) 3_676 3_676
Na2 As4 Ca3 129.109(14) 3_676 3_676
Na3 As4 Ca3 0.000(17) 3_676 3_676
Fe6 As4 Ca3 77.278(12) 3_666 3_666
Fe6 As4 Ca3 140.723(15) 3_676 3_666
Fe6 As4 Ca3 72.917(13) . 3_666
Fe7 As4 Ca3 140.919(8) 3_676 3_666
Na2 As4 Ca3 129.109(15) 3_686 3_666
Ca2 As4 Ca3 129.109(15) 3_686 3_666
Ca2 As4 Ca3 79.806(13) 3_676 3_666
Na2 As4 Ca3 79.806(13) 3_676 3_666
Na3 As4 Ca3 78.104(16) 3_676 3_666
Ca3 As4 Ca3 78.104(16) 3_676 3_666
Fe6 As4 Na3 77.278(12) 3_666 3_666
Fe6 As4 Na3 140.723(15) 3_676 3_666
Fe6 As4 Na3 72.917(13) . 3_666
Fe7 As4 Na3 140.919(8) 3_676 3_666
Na2 As4 Na3 129.109(15) 3_686 3_666
Ca2 As4 Na3 129.109(15) 3_686 3_666
Ca2 As4 Na3 79.806(13) 3_676 3_666
Na2 As4 Na3 79.806(13) 3_676 3_666
Na3 As4 Na3 78.104(16) 3_676 3_666
Ca3 As4 Na3 78.104(16) 3_676 3_666
Ca3 As4 Na3 0.000(17) 3_666 3_666
Fe8 As5 Fe7 121.468(14) . .
Fe8 As5 Fe5 97.493(14) . 3_685
Fe7 As5 Fe5 141.039(16) . 3_685
Fe8 As5 Fe8 65.556(11) . 3_675
Fe7 As5 Fe8 128.163(7) . 3_675
Fe5 As5 Fe8 65.594(9) 3_685 3_675
Fe8 As5 Fe8 65.556(11) . 3_685
Fe7 As5 Fe8 128.163(7) . 3_685
Fe5 As5 Fe8 65.595(9) 3_685 3_685
Fe8 As5 Fe8 102.329(15) 3_675 3_685
Fe8 As5 Nb1 69.158(9) . 1_565
Fe7 As5 Nb1 70.593(9) . 1_565
Fe5 As5 Nb1 130.431(7) 3_685 1_565
Fe8 As5 Nb1 133.808(14) 3_675 1_565
Fe8 As5 Nb1 65.519(9) 3_685 1_565
Fe8 As5 Fe1 69.158(9) . 1_565
Fe7 As5 Fe1 70.593(9) . 1_565
Fe5 As5 Fe1 130.431(7) 3_685 1_565
Fe8 As5 Fe1 133.808(14) 3_675 1_565
Fe8 As5 Fe1 65.519(9) 3_685 1_565
Nb1 As5 Fe1 0.000(11) 1_565 1_565
Fe8 As5 Fe1 69.158(9) . .
Fe7 As5 Fe1 70.593(9) . .
Fe5 As5 Fe1 130.431(7) 3_685 .
Fe8 As5 Fe1 65.519(9) 3_675 .
Fe8 As5 Fe1 133.808(14) 3_685 .
Nb1 As5 Fe1 90.524(12) 1_565 .
Fe1 As5 Fe1 90.524(12) 1_565 .
Fe8 As5 Ca2 138.108(9) . .
Fe7 As5 Ca2 75.392(12) . .
Fe5 As5 Ca2 75.190(12) 3_685 .
Fe8 As5 Ca2 137.535(14) 3_675 .
Fe8 As5 Ca2 74.199(12) 3_685 .
Nb1 As5 Ca2 84.344(10) 1_565 .
Fe1 As5 Ca2 84.344(10) 1_565 .
Fe1 As5 Ca2 145.333(13) . .
Fe8 As5 Na2 138.108(9) . 1_545
Fe7 As5 Na2 75.392(12) . 1_545
Fe5 As5 Na2 75.190(12) 3_685 1_545
Fe8 As5 Na2 74.199(12) 3_675 1_545
Fe8 As5 Na2 137.535(14) 3_685 1_545
Nb1 As5 Na2 145.333(13) 1_565 1_545
Fe1 As5 Na2 145.333(13) 1_565 1_545
Fe1 As5 Na2 84.344(10) . 1_545
Ca2 As5 Na2 80.828(16) . 1_545
Fe8 As6 Fe2 120.286(15) . .
Fe8 As6 Fe4 101.423(15) . .
Fe2 As6 Fe4 138.291(13) . .
Fe8 As6 Fe5 65.789(9) . 1_545
Fe2 As6 Fe5 128.427(8) . 1_545
Fe4 As6 Fe5 67.076(11) . 1_545
Fe8 As6 Fe5 65.789(9) . .
Fe2 As6 Fe5 128.427(8) . .
Fe4 As6 Fe5 67.076(11) . .
Fe5 As6 Fe5 101.676(14) 1_545 .
Fe8 As6 Fe1 69.049(10) . .
Fe2 As6 Fe1 70.010(9) . .
Fe4 As6 Fe1 131.572(7) . .
Fe5 As6 Fe1 65.919(10) 1_545 .
Fe5 As6 Fe1 134.072(12) . .
Fe8 As6 Nb1 69.049(10) . 1_565
Fe2 As6 Nb1 70.010(9) . 1_565
Fe4 As6 Nb1 131.572(7) . 1_565
Fe5 As6 Nb1 134.072(12) 1_545 1_565
Fe5 As6 Nb1 65.919(10) . 1_565
Fe1 As6 Nb1 90.740(13) . 1_565
Fe8 As6 Fe1 69.049(10) . 1_565
Fe2 As6 Fe1 70.010(9) . 1_565
Fe4 As6 Fe1 131.572(7) . 1_565
Fe5 As6 Fe1 134.072(12) 1_545 1_565
Fe5 As6 Fe1 65.919(10) . 1_565
Fe1 As6 Fe1 90.740(13) . 1_565
Nb1 As6 Fe1 0.000(12) 1_565 1_565
Fe8 As6 Ca1 138.971(7) . .
Fe2 As6 Ca1 74.666(13) . .
Fe4 As6 Ca1 73.675(13) . .
Fe5 As6 Ca1 137.993(16) 1_545 .
Fe5 As6 Ca1 75.324(11) . .
Fe1 As6 Ca1 143.926(14) . .
Nb1 As6 Ca1 83.898(11) 1_565 .
Fe1 As6 Ca1 83.898(11) 1_565 .
Fe8 As6 Na1 138.971(7) . 1_545
Fe2 As6 Na1 74.666(13) . 1_545
Fe4 As6 Na1 73.675(13) . 1_545
Fe5 As6 Na1 75.324(10) 1_545 1_545
Fe5 As6 Na1 137.993(16) . 1_545
Fe1 As6 Na1 83.898(11) . 1_545
Nb1 As6 Na1 143.926(14) 1_565 1_545
Fe1 As6 Na1 143.926(14) 1_565 1_545
Ca1 As6 Na1 79.965(13) . 1_545
As1 Fe1 As6 102.814(9) . .
As1 Fe1 As6 102.814(9) . 1_545
As6 Fe1 As6 90.740(13) . 1_545
As1 Fe1 As5 101.922(10) . 1_545
As6 Fe1 As5 155.262(12) . 1_545
As6 Fe1 As5 84.100(8) 1_545 1_545
As1 Fe1 As5 101.922(10) . .
As6 Fe1 As5 84.100(8) . .
As6 Fe1 As5 155.262(12) 1_545 .
As5 Fe1 As5 90.524(12) 1_545 .
As1 Fe1 Fe8 138.622(14) . 3_675
As6 Fe1 Fe8 105.915(10) . 3_675
As6 Fe1 Fe8 105.915(10) 1_545 3_675
As5 Fe1 Fe8 53.145(7) 1_545 3_675
As5 Fe1 Fe8 53.145(7) . 3_675
As1 Fe1 Fe5 140.031(13) . 1_545
As6 Fe1 Fe5 53.260(7) . 1_545
As6 Fe1 Fe5 53.260(7) 1_545 1_545
As5 Fe1 Fe5 105.897(10) 1_545 1_545
As5 Fe1 Fe5 105.897(10) . 1_545
Fe8 Fe1 Fe5 81.347(13) 3_675 1_545
As1 Fe1 Fe8 138.811(6) . 1_545
As6 Fe1 Fe8 108.075(13) . 1_545
As6 Fe1 Fe8 51.179(8) 1_545 1_545
As5 Fe1 Fe8 50.815(9) 1_545 1_545
As5 Fe1 Fe8 107.672(10) . 1_545
Fe8 Fe1 Fe8 55.027(10) 3_675 1_545
Fe5 Fe1 Fe8 55.357(9) 1_545 1_545
As1 Fe1 Fe8 138.811(6) . .
As6 Fe1 Fe8 51.179(8) . .
As6 Fe1 Fe8 108.075(13) 1_545 .
As5 Fe1 Fe8 107.672(10) 1_545 .
As5 Fe1 Fe8 50.815(9) . .
Fe8 Fe1 Fe8 55.027(10) 3_675 .
Fe5 Fe1 Fe8 55.357(9) 1_545 .
Fe8 Fe1 Fe8 82.359(12) 1_545 .
As1 Fe1 Fe2 52.190(8) . .
As6 Fe1 Fe2 51.203(9) . .
As6 Fe1 Fe2 107.173(12) 1_545 .
As5 Fe1 Fe2 153.017(13) 1_545 .
As5 Fe1 Fe2 88.340(8) . .
Fe8 Fe1 Fe2 139.384(6) 3_675 .
Fe5 Fe1 Fe2 100.322(12) 1_545 .
Fe8 Fe1 Fe2 153.329(14) 1_545 .
Fe8 Fe1 Fe2 92.334(9) . .
As1 Fe1 Fe2 52.190(8) . 1_545
As6 Fe1 Fe2 107.173(12) . 1_545
As6 Fe1 Fe2 51.203(9) 1_545 1_545
As5 Fe1 Fe2 88.340(8) 1_545 1_545
As5 Fe1 Fe2 153.017(13) . 1_545
Fe8 Fe1 Fe2 139.384(5) 3_675 1_545
Fe5 Fe1 Fe2 100.322(12) 1_545 1_545
Fe8 Fe1 Fe2 92.334(9) 1_545 1_545
Fe8 Fe1 Fe2 153.329(14) . 1_545
Fe2 Fe1 Fe2 80.730(11) . 1_545
As1 Fe1 Fe7 51.841(8) . .
As6 Fe1 Fe7 88.860(8) . .
As6 Fe1 Fe7 153.658(11) 1_545 .
As5 Fe1 Fe7 106.313(12) 1_545 .
As5 Fe1 Fe7 50.693(8) . .
Fe8 Fe1 Fe7 99.499(11) 3_675 .
Fe5 Fe1 Fe7 139.789(6) 1_545 .
Fe8 Fe1 Fe7 151.994(13) 1_545 .
Fe8 Fe1 Fe7 92.027(9) . .
Fe2 Fe1 Fe7 53.756(10) . .
Fe2 Fe1 Fe7 104.031(12) 1_545 .
As6 Fe2 As1 115.269(10) . .
As6 Fe2 As1 115.269(10) . 1_565
As1 Fe2 As1 101.284(17) . 1_565
As6 Fe2 As2 104.413(15) . .
As1 Fe2 As2 110.363(10) . .
As1 Fe2 As2 110.363(10) 1_565 .
As6 Fe2 Fe7 101.264(13) . .
As1 Fe2 Fe7 57.089(9) . .
As1 Fe2 Fe7 57.089(9) 1_565 .
As2 Fe2 Fe7 154.323(17) . .
As6 Fe2 Fe3 124.227(12) . 1_565
As1 Fe2 Fe3 120.474(15) . 1_565
As1 Fe2 Fe3 55.781(9) 1_565 1_565
As2 Fe2 Fe3 54.631(8) . 1_565
Fe7 Fe2 Fe3 109.542(13) . 1_565
As6 Fe2 Fe3 124.227(12) . .
As1 Fe2 Fe3 55.781(9) . .
As1 Fe2 Fe3 120.474(15) 1_565 .
As2 Fe2 Fe3 54.631(8) . .
Fe7 Fe2 Fe3 109.542(13) . .
Fe3 Fe2 Fe3 87.516(13) 1_565 .
As6 Fe2 Fe1 58.786(9) . .
As1 Fe2 Fe1 57.214(9) . .
As1 Fe2 Fe1 117.389(14) 1_565 .
As2 Fe2 Fe1 132.064(10) . .
Fe7 Fe2 Fe1 63.477(9) . .
Fe3 Fe2 Fe1 172.976(15) 1_565 .
Fe3 Fe2 Fe1 95.546(7) . .
As6 Fe2 Nb1 58.786(9) . 1_565
As1 Fe2 Nb1 117.389(14) . 1_565
As1 Fe2 Nb1 57.214(9) 1_565 1_565
As2 Fe2 Nb1 132.064(10) . 1_565
Fe7 Fe2 Nb1 63.477(9) . 1_565
Fe3 Fe2 Nb1 95.546(8) 1_565 1_565
Fe3 Fe2 Nb1 172.976(15) . 1_565
Fe1 Fe2 Nb1 80.730(11) . 1_565
As6 Fe2 Fe1 58.786(9) . 1_565
As1 Fe2 Fe1 117.389(14) . 1_565
As1 Fe2 Fe1 57.214(9) 1_565 1_565
As2 Fe2 Fe1 132.064(10) . 1_565
Fe7 Fe2 Fe1 63.477(9) . 1_565
Fe3 Fe2 Fe1 95.546(8) 1_565 1_565
Fe3 Fe2 Fe1 172.976(15) . 1_565
Fe1 Fe2 Fe1 80.730(11) . 1_565
Nb1 Fe2 Fe1 0.000(9) 1_565 1_565
As6 Fe2 Na1 59.931(11) . 1_545
As1 Fe2 Na1 94.055(9) . 1_545
As1 Fe2 Na1 164.232(12) 1_565 1_545
As2 Fe2 Na1 59.978(11) . 1_545
Fe7 Fe2 Na1 136.953(10) . 1_545
Fe3 Fe2 Na1 112.843(14) 1_565 1_545
Fe3 Fe2 Na1 65.834(12) . 1_545
Fe1 Fe2 Na1 74.179(11) . 1_545
Nb1 Fe2 Na1 118.310(15) 1_565 1_545
Fe1 Fe2 Na1 118.310(15) 1_565 1_545
As2 Fe3 As2 104.479(16) 1_545 .
As2 Fe3 As2 109.387(10) 1_545 3_776
As2 Fe3 As2 109.387(10) . 3_776
As2 Fe3 As1 112.653(9) 1_545 .
As2 Fe3 As1 112.653(9) . .
As2 Fe3 As1 108.202(15) 3_776 .
As2 Fe3 Fe2 56.601(9) 1_545 1_545
As2 Fe3 Fe2 122.894(15) . 1_545
As2 Fe3 Fe2 127.603(11) 3_776 1_545
As1 Fe3 Fe2 56.102(9) . 1_545
As2 Fe3 Fe2 122.894(15) 1_545 .
As2 Fe3 Fe2 56.601(9) . .
As2 Fe3 Fe2 127.603(11) 3_776 .
As1 Fe3 Fe2 56.102(9) . .
Fe2 Fe3 Fe2 87.516(13) 1_545 .
As2 Fe3 Fe3 120.259(17) 1_545 3_776
As2 Fe3 Fe3 55.204(9) . 3_776
As2 Fe3 Fe3 54.183(11) 3_776 3_776
As1 Fe3 Fe3 127.086(14) . 3_776
Fe2 Fe3 Fe3 176.42(2) 1_545 3_776
Fe2 Fe3 Fe3 93.325(8) . 3_776
As2 Fe3 Fe3 55.204(9) 1_545 3_766
As2 Fe3 Fe3 120.259(17) . 3_766
As2 Fe3 Fe3 54.183(11) 3_776 3_766
As1 Fe3 Fe3 127.086(14) . 3_766
Fe2 Fe3 Fe3 93.325(8) 1_545 3_766
Fe2 Fe3 Fe3 176.42(2) . 3_766
Fe3 Fe3 Fe3 85.625(16) 3_776 3_766
As2 Fe3 Na3 92.053(10) 1_545 3_666
As2 Fe3 Na3 163.323(12) . 3_666
As2 Fe3 Na3 61.819(11) 3_776 3_666
As1 Fe3 Na3 61.290(11) . 3_666
Fe2 Fe3 Na3 68.247(12) 1_545 3_666
Fe2 Fe3 Na3 115.854(14) . 3_666
Fe3 Fe3 Na3 114.352(19) 3_776 3_666
Fe3 Fe3 Na3 67.646(13) 3_766 3_666
As2 Fe3 Ca3 92.053(10) 1_545 3_666
As2 Fe3 Ca3 163.323(12) . 3_666
As2 Fe3 Ca3 61.819(11) 3_776 3_666
As1 Fe3 Ca3 61.290(11) . 3_666
Fe2 Fe3 Ca3 68.247(12) 1_545 3_666
Fe2 Fe3 Ca3 115.854(14) . 3_666
Fe3 Fe3 Ca3 114.352(19) 3_776 3_666
Fe3 Fe3 Ca3 67.646(13) 3_766 3_666
Na3 Fe3 Ca3 0.000(13) 3_666 3_666
As2 Fe3 Na3 163.323(12) 1_545 3_676
As2 Fe3 Na3 92.054(10) . 3_676
As2 Fe3 Na3 61.819(11) 3_776 3_676
As1 Fe3 Na3 61.290(11) . 3_676
Fe2 Fe3 Na3 115.854(14) 1_545 3_676
Fe2 Fe3 Na3 68.247(12) . 3_676
Fe3 Fe3 Na3 67.646(13) 3_776 3_676
Fe3 Fe3 Na3 114.352(19) 3_766 3_676
Na3 Fe3 Na3 71.350(15) 3_666 3_676
Ca3 Fe3 Na3 71.350(15) 3_666 3_676
As2 Fe3 Ca3 163.323(12) 1_545 3_676
As2 Fe3 Ca3 92.054(10) . 3_676
As2 Fe3 Ca3 61.819(11) 3_776 3_676
As1 Fe3 Ca3 61.290(11) . 3_676
Fe2 Fe3 Ca3 115.854(14) 1_545 3_676
Fe2 Fe3 Ca3 68.247(12) . 3_676
Fe3 Fe3 Ca3 67.646(13) 3_776 3_676
Fe3 Fe3 Ca3 114.352(19) 3_766 3_676
Na3 Fe3 Ca3 71.350(15) 3_666 3_676
Ca3 Fe3 Ca3 71.350(15) 3_666 3_676
Na3 Fe3 Ca3 0.00(2) 3_676 3_676
As3 Fe4 As3 103.938(15) 1_545 .
As3 Fe4 As3 109.958(11) 1_545 3_785
As3 Fe4 As3 109.958(11) . 3_785
As3 Fe4 As6 113.009(11) 1_545 .
As3 Fe4 As6 113.010(11) . .
As3 Fe4 As6 106.976(15) 3_785 .
As3 Fe4 Fe5 56.337(10) 1_545 1_545
As3 Fe4 Fe5 123.644(13) . 1_545
As3 Fe4 Fe5 126.280(10) 3_785 1_545
As6 Fe4 Fe5 56.691(10) . 1_545
As3 Fe4 Fe5 123.644(13) 1_545 .
As3 Fe4 Fe5 56.337(10) . .
As3 Fe4 Fe5 126.280(10) 3_785 .
As6 Fe4 Fe5 56.691(10) . .
Fe5 Fe4 Fe5 89.425(15) 1_545 .
As3 Fe4 Fe4 120.48(2) 1_545 3_785
As3 Fe4 Fe4 55.009(9) . 3_785
As3 Fe4 Fe4 54.949(11) 3_785 3_785
As6 Fe4 Fe4 126.507(14) . 3_785
Fe5 Fe4 Fe4 176.64(2) 1_545 3_785
Fe5 Fe4 Fe4 91.890(9) . 3_785
As3 Fe4 Fe4 55.009(9) 1_545 3_775
As3 Fe4 Fe4 120.48(2) . 3_775
As3 Fe4 Fe4 54.949(11) 3_785 3_775
As6 Fe4 Fe4 126.507(14) . 3_775
Fe5 Fe4 Fe4 91.890(9) 1_545 3_775
Fe5 Fe4 Fe4 176.64(2) . 3_775
Fe4 Fe4 Fe4 86.63(2) 3_785 3_775
As3 Fe4 Ca1 163.603(11) 1_545 .
As3 Fe4 Ca1 92.374(9) . .
As3 Fe4 Ca1 61.680(11) 3_785 .
As6 Fe4 Ca1 60.487(12) . .
Fe5 Fe4 Ca1 115.528(16) 1_545 .
Fe5 Fe4 Ca1 67.113(11) . .
Fe4 Fe4 Ca1 67.828(13) 3_785 .
Fe4 Fe4 Ca1 114.964(16) 3_775 .
As3 Fe4 Na1 92.374(9) 1_545 1_545
As3 Fe4 Na1 163.603(11) . 1_545
As3 Fe4 Na1 61.680(11) 3_785 1_545
As6 Fe4 Na1 60.487(12) . 1_545
Fe5 Fe4 Na1 67.113(11) 1_545 1_545
Fe5 Fe4 Na1 115.528(16) . 1_545
Fe4 Fe4 Na1 114.964(16) 3_785 1_545
Fe4 Fe4 Na1 67.828(13) 3_775 1_545
Ca1 Fe4 Na1 71.276(13) . 1_545
As3 Fe4 Ca1 92.374(9) 1_545 1_545
As3 Fe4 Ca1 163.603(11) . 1_545
As3 Fe4 Ca1 61.680(11) 3_785 1_545
As6 Fe4 Ca1 60.487(12) . 1_545
Fe5 Fe4 Ca1 67.113(11) 1_545 1_545
Fe5 Fe4 Ca1 115.528(16) . 1_545
Fe4 Fe4 Ca1 114.964(16) 3_785 1_545
Fe4 Fe4 Ca1 67.828(13) 3_775 1_545
Ca1 Fe4 Ca1 71.276(13) . 1_545
Na1 Fe4 Ca1 0.000(11) 1_545 1_545
As3 Fe5 As5 104.124(15) . 3_685
As3 Fe5 As6 112.033(11) . 1_565
As5 Fe5 As6 113.648(11) 3_685 1_565
As3 Fe5 As6 112.033(11) . .
As5 Fe5 As6 113.648(11) 3_685 .
As6 Fe5 As6 101.676(14) 1_565 .
As3 Fe5 Fe8 123.683(11) . .
As5 Fe5 Fe8 57.335(9) 3_685 .
As6 Fe5 Fe8 124.203(16) 1_565 .
As6 Fe5 Fe8 56.321(9) . .
As3 Fe5 Fe8 123.683(11) . 1_565
As5 Fe5 Fe8 57.335(9) 3_685 1_565
As6 Fe5 Fe8 56.321(9) 1_565 1_565
As6 Fe5 Fe8 124.203(16) . 1_565
Fe8 Fe5 Fe8 92.124(16) . 1_565
As3 Fe5 Fe4 55.817(10) . 1_565
As5 Fe5 Fe4 123.994(10) 3_685 1_565
As6 Fe5 Fe4 56.233(10) 1_565 1_565
As6 Fe5 Fe4 122.358(13) . 1_565
Fe8 Fe5 Fe4 178.533(11) . 1_565
Fe8 Fe5 Fe4 89.223(10) 1_565 1_565
As3 Fe5 Fe4 55.817(10) . .
As5 Fe5 Fe4 123.994(10) 3_685 .
As6 Fe5 Fe4 122.358(13) 1_565 .
As6 Fe5 Fe4 56.233(10) . .
Fe8 Fe5 Fe4 89.223(10) . .
Fe8 Fe5 Fe4 178.533(11) 1_565 .
Fe4 Fe5 Fe4 89.425(15) 1_565 .
As3 Fe5 Nb1 165.907(13) . 1_565
As5 Fe5 Nb1 89.969(14) 3_685 1_565
As6 Fe5 Nb1 60.820(9) 1_565 1_565
As6 Fe5 Nb1 60.820(10) . 1_565
Fe8 Fe5 Nb1 64.128(11) . 1_565
Fe8 Fe5 Nb1 64.128(11) 1_565 1_565
Fe4 Fe5 Nb1 116.038(11) 1_565 1_565
Fe4 Fe5 Nb1 116.038(11) . 1_565
As3 Fe5 Fe1 165.907(13) . 1_565
As5 Fe5 Fe1 89.969(14) 3_685 1_565
As6 Fe5 Fe1 60.820(9) 1_565 1_565
As6 Fe5 Fe1 60.820(10) . 1_565
Fe8 Fe5 Fe1 64.128(11) . 1_565
Fe8 Fe5 Fe1 64.128(11) 1_565 1_565
Fe4 Fe5 Fe1 116.038(11) 1_565 1_565
Fe4 Fe5 Fe1 116.038(11) . 1_565
Nb1 Fe5 Fe1 0.000(8) 1_565 1_565
As3 Fe5 Na2 60.401(12) . 3_685
As5 Fe5 Na2 59.292(10) 3_685 3_685
As6 Fe5 Na2 164.361(10) 1_565 3_685
As6 Fe5 Na2 93.951(9) . 3_685
Fe8 Fe5 Na2 65.628(12) . 3_685
Fe8 Fe5 Na2 114.689(13) 1_565 3_685
Fe4 Fe5 Na2 114.291(15) 1_565 3_685
Fe4 Fe5 Na2 66.428(11) . 3_685
Nb1 Fe5 Na2 129.609(12) 1_565 3_685
Fe1 Fe5 Na2 129.609(12) 1_565 3_685
As3 Fe5 Ca2 60.401(12) . 3_685
As5 Fe5 Ca2 59.292(10) 3_685 3_685
As6 Fe5 Ca2 164.361(10) 1_565 3_685
As6 Fe5 Ca2 93.951(9) . 3_685
Fe8 Fe5 Ca2 65.628(12) . 3_685
Fe8 Fe5 Ca2 114.689(13) 1_565 3_685
Fe4 Fe5 Ca2 114.291(15) 1_565 3_685
Fe4 Fe5 Ca2 66.428(11) . 3_685
Nb1 Fe5 Ca2 129.609(12) 1_565 3_685
Fe1 Fe5 Ca2 129.609(12) 1_565 3_685
Na2 Fe5 Ca2 0.000(11) 3_685 3_685
As4 Fe6 As4 104.204(15) 3_666 3_676
As4 Fe6 As4 109.152(11) 3_666 .
As4 Fe6 As4 109.152(11) 3_676 .
As4 Fe6 As1 112.930(12) 3_666 .
As4 Fe6 As1 112.930(12) 3_676 .
As4 Fe6 As1 108.351(14) . .
As4 Fe6 Fe7 56.787(10) 3_666 1_545
As4 Fe6 Fe7 123.403(14) 3_676 1_545
As4 Fe6 Fe7 127.295(10) . 1_545
As1 Fe6 Fe7 56.177(10) . 1_545
As4 Fe6 Fe7 123.403(14) 3_666 .
As4 Fe6 Fe7 56.787(10) 3_676 .
As4 Fe6 Fe7 127.295(10) . .
As1 Fe6 Fe7 56.177(10) . .
Fe7 Fe6 Fe7 88.198(15) 1_545 .
As4 Fe6 Fe6 119.66(2) 3_666 3_676
As4 Fe6 Fe6 54.749(9) 3_676 3_676
As4 Fe6 Fe6 54.403(11) . 3_676
As1 Fe6 Fe6 127.411(13) . 3_676
Fe7 Fe6 Fe6 176.10(2) 1_545 3_676
Fe7 Fe6 Fe6 92.999(9) . 3_676
As4 Fe6 Fe6 54.749(9) 3_666 3_666
As4 Fe6 Fe6 119.66(2) 3_676 3_666
As4 Fe6 Fe6 54.403(11) . 3_666
As1 Fe6 Fe6 127.411(13) . 3_666
Fe7 Fe6 Fe6 92.999(9) 1_545 3_666
Fe7 Fe6 Fe6 176.10(2) . 3_666
Fe6 Fe6 Fe6 85.57(2) 3_676 3_666
As4 Fe6 Na3 163.355(10) 3_666 3_676
As4 Fe6 Na3 92.268(9) 3_676 3_676
As4 Fe6 Na3 62.008(12) . 3_676
As1 Fe6 Na3 61.149(13) . 3_676
Fe7 Fe6 Na3 115.685(16) 1_545 3_676
Fe7 Fe6 Na3 67.877(12) . 3_676
Fe6 Fe6 Na3 68.181(13) 3_676 3_676
Fe6 Fe6 Na3 114.769(17) 3_666 3_676
As4 Fe6 Ca3 163.355(10) 3_666 3_676
As4 Fe6 Ca3 92.268(9) 3_676 3_676
As4 Fe6 Ca3 62.008(12) . 3_676
As1 Fe6 Ca3 61.149(13) . 3_676
Fe7 Fe6 Ca3 115.685(16) 1_545 3_676
Fe7 Fe6 Ca3 67.877(12) . 3_676
Fe6 Fe6 Ca3 68.181(13) 3_676 3_676
Fe6 Fe6 Ca3 114.769(17) 3_666 3_676
Na3 Fe6 Ca3 0.000(18) 3_676 3_676
As4 Fe6 Na3 92.268(9) 3_666 3_666
As4 Fe6 Na3 163.355(10) 3_676 3_666
As4 Fe6 Na3 62.008(12) . 3_666
As1 Fe6 Na3 61.149(13) . 3_666
Fe7 Fe6 Na3 67.877(12) 1_545 3_666
Fe7 Fe6 Na3 115.685(16) . 3_666
Fe6 Fe6 Na3 114.769(17) 3_676 3_666
Fe6 Fe6 Na3 68.181(13) 3_666 3_666
Na3 Fe6 Na3 71.182(13) 3_676 3_666
Ca3 Fe6 Na3 71.182(13) 3_676 3_666
As4 Fe6 Ca3 92.268(9) 3_666 3_666
As4 Fe6 Ca3 163.355(10) 3_676 3_666
As4 Fe6 Ca3 62.008(12) . 3_666
As1 Fe6 Ca3 61.149(13) . 3_666
Fe7 Fe6 Ca3 67.877(12) 1_545 3_666
Fe7 Fe6 Ca3 115.685(16) . 3_666
Fe6 Fe6 Ca3 114.769(17) 3_676 3_666
Fe6 Fe6 Ca3 68.181(13) 3_666 3_666
Na3 Fe6 Ca3 71.182(13) 3_676 3_666
Ca3 Fe6 Ca3 71.182(13) 3_676 3_666
Na3 Fe6 Ca3 0.000(18) 3_666 3_666
As5 Fe7 As1 114.908(11) . 1_565
As5 Fe7 As1 114.908(11) . .
As1 Fe7 As1 101.572(14) 1_565 .
As5 Fe7 As4 103.493(14) . 3_676
As1 Fe7 As4 111.114(12) 1_565 3_676
As1 Fe7 As4 111.114(12) . 3_676
As5 Fe7 Fe2 100.551(15) . .
As1 Fe7 Fe2 57.272(9) 1_565 .
As1 Fe7 Fe2 57.272(9) . .
As4 Fe7 Fe2 155.956(15) 3_676 .
As5 Fe7 Fe6 123.627(10) . .
As1 Fe7 Fe6 121.435(14) 1_565 .
As1 Fe7 Fe6 56.164(10) . .
As4 Fe7 Fe6 54.983(10) 3_676 .
Fe2 Fe7 Fe6 110.371(11) . .
As5 Fe7 Fe6 123.627(10) . 1_565
As1 Fe7 Fe6 56.164(10) 1_565 1_565
As1 Fe7 Fe6 121.435(14) . 1_565
As4 Fe7 Fe6 54.983(10) 3_676 1_565
Fe2 Fe7 Fe6 110.370(11) . 1_565
Fe6 Fe7 Fe6 88.198(15) . 1_565
As5 Fe7 Nb1 58.713(9) . 1_565
As1 Fe7 Nb1 56.974(9) 1_565 1_565
As1 Fe7 Nb1 116.891(15) . 1_565
As4 Fe7 Nb1 131.902(9) 3_676 1_565
Fe2 Fe7 Nb1 62.767(10) . 1_565
Fe6 Fe7 Nb1 172.992(14) . 1_565
Fe6 Fe7 Nb1 95.553(9) 1_565 1_565
As5 Fe7 Fe1 58.713(9) . 1_565
As1 Fe7 Fe1 56.974(9) 1_565 1_565
As1 Fe7 Fe1 116.891(15) . 1_565
As4 Fe7 Fe1 131.902(9) 3_676 1_565
Fe2 Fe7 Fe1 62.767(10) . 1_565
Fe6 Fe7 Fe1 172.992(14) . 1_565
Fe6 Fe7 Fe1 95.553(9) 1_565 1_565
Nb1 Fe7 Fe1 0.000(7) 1_565 1_565
As5 Fe7 Fe1 58.713(9) . .
As1 Fe7 Fe1 116.891(15) 1_565 .
As1 Fe7 Fe1 56.974(9) . .
As4 Fe7 Fe1 131.902(9) 3_676 .
Fe2 Fe7 Fe1 62.767(10) . .
Fe6 Fe7 Fe1 95.553(9) . .
Fe6 Fe7 Fe1 172.992(14) 1_565 .
Nb1 Fe7 Fe1 80.122(13) 1_565 .
Fe1 Fe7 Fe1 80.122(13) 1_565 .
As5 Fe7 Na2 59.318(11) . 1_545
As1 Fe7 Na2 164.232(11) 1_565 1_545
As1 Fe7 Na2 93.987(9) . 1_545
As4 Fe7 Na2 59.882(12) 3_676 1_545
Fe2 Fe7 Na2 136.146(12) . 1_545
Fe6 Fe7 Na2 65.776(11) . 1_545
Fe6 Fe7 Na2 113.055(16) 1_565 1_545
Nb1 Fe7 Na2 117.696(13) 1_565 1_545
Fe1 Fe7 Na2 117.696(13) 1_565 1_545
Fe1 Fe7 Na2 73.926(11) . 1_545
As5 Fe8 As6 96.430(15) . .
As5 Fe8 As5 114.444(11) . 3_675
As6 Fe8 As5 114.953(11) . 3_675
As5 Fe8 As5 114.444(11) . 3_685
As6 Fe8 As5 114.953(11) . 3_685
As5 Fe8 As5 102.329(15) 3_675 3_685
As5 Fe8 Fe8 58.066(14) . 3_675
As6 Fe8 Fe8 119.717(14) . 3_675
As5 Fe8 Fe8 56.377(10) 3_675 3_675
As5 Fe8 Fe8 125.278(17) 3_685 3_675
As5 Fe8 Fe8 58.066(14) . 3_685
As6 Fe8 Fe8 119.717(14) . 3_685
As5 Fe8 Fe8 125.278(17) 3_675 3_685
As5 Fe8 Fe8 56.377(10) 3_685 3_685
Fe8 Fe8 Fe8 93.13(2) 3_675 3_685
As5 Fe8 Fe5 120.181(11) . .
As6 Fe8 Fe5 57.890(9) . .
As5 Fe8 Fe5 125.326(17) 3_675 .
As5 Fe8 Fe5 57.071(9) 3_685 .
Fe8 Fe8 Fe5 177.28(2) 3_675 .
Fe8 Fe8 Fe5 87.311(10) 3_685 .
As5 Fe8 Fe5 120.181(11) . 1_545
As6 Fe8 Fe5 57.890(9) . 1_545
As5 Fe8 Fe5 57.071(9) 3_675 1_545
As5 Fe8 Fe5 125.326(17) 3_685 1_545
Fe8 Fe8 Fe5 87.311(10) 3_675 1_545
Fe8 Fe8 Fe5 177.28(2) 3_685 1_545
Fe5 Fe8 Fe5 92.124(16) . 1_545
As5 Fe8 Nb1 91.191(14) . 3_675
As6 Fe8 Nb1 172.379(17) . 3_675
As5 Fe8 Nb1 61.336(8) 3_675 3_675
As5 Fe8 Nb1 61.336(8) 3_685 3_675
Fe8 Fe8 Nb1 64.650(12) 3_675 3_675
Fe8 Fe8 Nb1 64.650(12) 3_685 3_675
Fe5 Fe8 Nb1 117.885(11) . 3_675
Fe5 Fe8 Nb1 117.885(11) 1_545 3_675
As5 Fe8 Fe1 91.191(14) . 3_675
As6 Fe8 Fe1 172.379(17) . 3_675
As5 Fe8 Fe1 61.336(8) 3_675 3_675
As5 Fe8 Fe1 61.336(8) 3_685 3_675
Fe8 Fe8 Fe1 64.650(12) 3_675 3_675
Fe8 Fe8 Fe1 64.650(12) 3_685 3_675
Fe5 Fe8 Fe1 117.885(11) . 3_675
Fe5 Fe8 Fe1 117.885(11) 1_545 3_675
Nb1 Fe8 Fe1 0.000(12) 3_675 3_675
As5 Fe8 Fe1 60.027(10) . 1_565
As6 Fe8 Fe1 59.772(8) . 1_565
As5 Fe8 Fe1 170.013(11) 3_675 1_565
As5 Fe8 Fe1 87.656(8) 3_685 1_565
Fe8 Fe8 Fe1 117.46(2) 3_675 1_565
Fe8 Fe8 Fe1 60.324(10) 3_685 1_565
Fe5 Fe8 Fe1 60.515(10) . 1_565
Fe5 Fe8 Fe1 117.133(12) 1_545 1_565
Nb1 Fe8 Fe1 124.973(10) 3_675 1_565
Fe1 Fe8 Fe1 124.973(10) 3_675 1_565
As5 Fe8 Nb1 60.027(10) . 1_565
As6 Fe8 Nb1 59.772(8) . 1_565
As5 Fe8 Nb1 170.013(11) 3_675 1_565
As5 Fe8 Nb1 87.656(8) 3_685 1_565
Fe8 Fe8 Nb1 117.46(2) 3_675 1_565
Fe8 Fe8 Nb1 60.324(10) 3_685 1_565
Fe5 Fe8 Nb1 60.515(10) . 1_565
Fe5 Fe8 Nb1 117.133(12) 1_545 1_565
Nb1 Fe8 Nb1 124.973(10) 3_675 1_565
Fe1 Fe8 Nb1 124.973(10) 3_675 1_565
Fe1 Fe8 Nb1 0.000(7) 1_565 1_565
As6 Ca1 As6 79.965(13) . 1_565
As6 Ca1 As2 132.50(2) . 1_565
As6 Ca1 As2 81.514(10) 1_565 1_565
As6 Ca1 As2 81.514(10) . .
As6 Ca1 As2 132.50(2) 1_565 .
As2 Ca1 As2 79.661(15) 1_565 .
As6 Ca1 As3 132.186(18) . 3_795
As6 Ca1 As3 81.795(10) 1_565 3_795
As2 Ca1 As3 87.163(9) 1_565 3_795
As2 Ca1 As3 139.657(17) . 3_795
As6 Ca1 As3 81.795(10) . 3_785
As6 Ca1 As3 132.186(18) 1_565 3_785
As2 Ca1 As3 139.657(17) 1_565 3_785
As2 Ca1 As3 87.163(9) . 3_785
As3 Ca1 As3 78.635(16) 3_795 3_785
As6 Ca1 Fe4 45.838(9) . .
As6 Ca1 Fe4 92.986(14) 1_565 .
As2 Ca1 Fe4 174.496(14) 1_565 .
As2 Ca1 Fe4 104.417(8) . .
As3 Ca1 Fe4 91.880(16) 3_795 .
As3 Ca1 Fe4 45.125(9) 3_785 .
As6 Ca1 Fe4 92.986(13) . 1_565
As6 Ca1 Fe4 45.838(9) 1_565 1_565
As2 Ca1 Fe4 104.417(8) 1_565 1_565
As2 Ca1 Fe4 174.496(14) . 1_565
As3 Ca1 Fe4 45.125(9) 3_795 1_565
As3 Ca1 Fe4 91.880(16) 3_785 1_565
Fe4 Ca1 Fe4 71.276(13) . 1_565
As6 Ca1 Fe2 45.403(9) . .
As6 Ca1 Fe2 92.228(15) 1_565 .
As2 Ca1 Fe2 92.454(16) 1_565 .
As2 Ca1 Fe2 45.906(9) . .
As3 Ca1 Fe2 174.003(14) 3_795 .
As3 Ca1 Fe2 105.298(7) 3_785 .
Fe4 Ca1 Fe2 87.931(10) . .
Fe4 Ca1 Fe2 129.482(16) 1_565 .
As6 Ca1 Fe2 92.228(15) . 1_565
As6 Ca1 Fe2 45.403(10) 1_565 1_565
As2 Ca1 Fe2 45.906(9) 1_565 1_565
As2 Ca1 Fe2 92.454(16) . 1_565
As3 Ca1 Fe2 105.298(7) 3_795 1_565
As3 Ca1 Fe2 174.003(14) 3_785 1_565
Fe4 Ca1 Fe2 129.482(16) . 1_565
Fe4 Ca1 Fe2 87.931(10) 1_565 1_565
Fe2 Ca1 Fe2 70.424(14) . 1_565
As6 Ca1 Fe3 93.650(15) . 1_565
As6 Ca1 Fe3 93.650(15) 1_565 1_565
As2 Ca1 Fe3 44.555(9) 1_565 1_565
As2 Ca1 Fe3 44.555(9) . 1_565
As3 Ca1 Fe3 131.404(11) 3_795 1_565
As3 Ca1 Fe3 131.404(11) 3_785 1_565
Fe4 Ca1 Fe3 136.714(12) . 1_565
Fe4 Ca1 Fe3 136.714(12) 1_565 1_565
Fe2 Ca1 Fe3 49.108(10) . 1_565
Fe2 Ca1 Fe3 49.108(10) 1_565 1_565
As6 Ca1 Fe5 45.419(8) . .
As6 Ca1 Fe5 45.419(8) 1_565 .
As2 Ca1 Fe5 126.218(13) 1_565 .
As2 Ca1 Fe5 126.218(13) . .
As3 Ca1 Fe5 92.201(14) 3_795 .
As3 Ca1 Fe5 92.201(14) 3_785 .
Fe4 Ca1 Fe5 48.379(9) . .
Fe4 Ca1 Fe5 48.379(9) 1_565 .
Fe2 Ca1 Fe5 83.193(13) . .
Fe2 Ca1 Fe5 83.193(13) 1_565 .
Fe3 Ca1 Fe5 118.410(18) 1_565 .
As5 Ca2 As5 80.828(16) 1_565 .
As5 Ca2 As4 81.132(10) 1_565 3_686
As5 Ca2 As4 132.614(17) . 3_686
As5 Ca2 As4 132.614(17) 1_565 3_676
As5 Ca2 As4 81.132(9) . 3_676
As4 Ca2 As4 79.742(14) 3_686 3_676
As5 Ca2 As3 132.085(18) 1_565 3_685
As5 Ca2 As3 80.914(10) . 3_685
As4 Ca2 As3 140.25(2) 3_686 3_685
As4 Ca2 As3 87.134(9) 3_676 3_685
As5 Ca2 As3 80.914(10) 1_565 3_695
As5 Ca2 As3 132.085(18) . 3_695
As4 Ca2 As3 87.134(9) 3_686 3_695
As4 Ca2 As3 140.25(2) 3_676 3_695
As3 Ca2 As3 79.390(13) 3_685 3_695
As5 Ca2 Fe8 46.000(9) 1_565 3_685
As5 Ca2 Fe8 46.000(9) . 3_685
As4 Ca2 Fe8 126.461(13) 3_686 3_685
As4 Ca2 Fe8 126.461(13) 3_676 3_685
As3 Ca2 Fe8 91.357(13) 3_685 3_685
As3 Ca2 Fe8 91.357(13) 3_695 3_685
As5 Ca2 Fe5 92.687(16) 1_565 3_685
As5 Ca2 Fe5 45.517(9) . 3_685
As4 Ca2 Fe5 173.818(17) 3_686 3_685
As4 Ca2 Fe5 104.772(8) 3_676 3_685
As3 Ca2 Fe5 45.184(9) 3_685 3_685
As3 Ca2 Fe5 91.814(13) 3_695 3_685
Fe8 Ca2 Fe5 47.444(10) 3_685 3_685
As5 Ca2 Fe5 45.517(9) 1_565 3_695
As5 Ca2 Fe5 92.687(16) . 3_695
As4 Ca2 Fe5 104.772(8) 3_686 3_695
As4 Ca2 Fe5 173.818(17) 3_676 3_695
As3 Ca2 Fe5 91.814(13) 3_685 3_695
As3 Ca2 Fe5 45.184(9) 3_695 3_695
Fe8 Ca2 Fe5 47.444(10) 3_685 3_695
Fe5 Ca2 Fe5 70.417(13) 3_685 3_695
As5 Ca2 Fe7 45.291(9) 1_565 1_565
As5 Ca2 Fe7 92.497(15) . 1_565
As4 Ca2 Fe7 45.878(9) 3_686 1_565
As4 Ca2 Fe7 92.439(13) 3_676 1_565
As3 Ca2 Fe7 173.386(18) 3_685 1_565
As3 Ca2 Fe7 104.912(7) 3_695 1_565
Fe8 Ca2 Fe7 83.584(14) 3_685 1_565
Fe5 Ca2 Fe7 128.890(19) 3_685 1_565
Fe5 Ca2 Fe7 87.904(11) 3_695 1_565
As5 Ca2 Fe7 92.497(15) 1_565 .
As5 Ca2 Fe7 45.291(9) . .
As4 Ca2 Fe7 92.439(13) 3_686 .
As4 Ca2 Fe7 45.878(9) 3_676 .
As3 Ca2 Fe7 104.912(7) 3_685 .
As3 Ca2 Fe7 173.386(18) 3_695 .
Fe8 Ca2 Fe7 83.584(14) 3_685 .
Fe5 Ca2 Fe7 87.904(11) 3_685 .
Fe5 Ca2 Fe7 128.890(19) 3_695 .
Fe7 Ca2 Fe7 70.364(12) 1_565 .
As5 Ca2 Fe6 93.293(13) 1_565 1_565
As5 Ca2 Fe6 93.293(13) . 1_565
As4 Ca2 Fe6 44.738(8) 3_686 1_565
As4 Ca2 Fe6 44.738(8) 3_676 1_565
As3 Ca2 Fe6 131.655(12) 3_685 1_565
As3 Ca2 Fe6 131.655(12) 3_695 1_565
Fe8 Ca2 Fe6 118.492(17) 3_685 1_565
Fe5 Ca2 Fe6 136.516(11) 3_685 1_565
Fe5 Ca2 Fe6 136.516(11) 3_695 1_565
Fe7 Ca2 Fe6 48.831(9) 1_565 1_565
Fe7 Ca2 Fe6 48.831(9) . 1_565
As1 Ca3 As1 78.883(15) 3_676 3_666
As1 Ca3 As2 132.20(2) 3_676 1_445
As1 Ca3 As2 82.480(10) 3_666 1_445
As1 Ca3 As2 82.480(10) 3_676 1_455
As1 Ca3 As2 132.20(2) 3_666 1_455
As2 Ca3 As2 78.341(14) 1_445 1_455
As1 Ca3 As4 82.204(10) 3_676 3_676
As1 Ca3 As4 131.671(18) 3_666 3_676
As2 Ca3 As4 139.466(19) 1_445 3_676
As2 Ca3 As4 87.945(10) 1_455 3_676
As1 Ca3 As4 131.671(18) 3_676 3_666
As1 Ca3 As4 82.204(10) 3_666 3_666
As2 Ca3 As4 87.945(10) 1_445 3_666
As2 Ca3 As4 139.466(19) 1_455 3_666
As4 Ca3 As4 78.104(16) 3_676 3_666
As1 Ca3 Fe3 92.570(17) 3_676 3_666
As1 Ca3 Fe3 45.881(10) 3_666 3_666
As2 Ca3 Fe3 45.495(9) 1_445 3_666
As2 Ca3 Fe3 92.049(16) 1_455 3_666
As4 Ca3 Fe3 174.731(17) 3_676 3_666
As4 Ca3 Fe3 105.125(7) 3_666 3_666
As1 Ca3 Fe3 45.881(10) 3_676 3_676
As1 Ca3 Fe3 92.570(17) 3_666 3_676
As2 Ca3 Fe3 92.049(16) 1_445 3_676
As2 Ca3 Fe3 45.495(9) 1_455 3_676
As4 Ca3 Fe3 105.125(7) 3_676 3_676
As4 Ca3 Fe3 174.731(17) 3_666 3_676
Fe3 Ca3 Fe3 71.350(15) 3_666 3_676
As1 Ca3 Fe6 45.895(9) 3_676 3_676
As1 Ca3 Fe6 92.493(14) 3_666 3_676
As2 Ca3 Fe6 174.970(16) 1_445 3_676
As2 Ca3 Fe6 105.125(7) 1_455 3_676
As4 Ca3 Fe6 45.075(10) 3_676 3_676
As4 Ca3 Fe6 91.557(16) 3_666 3_676
Fe3 Ca3 Fe6 130.070(18) 3_666 3_676
Fe3 Ca3 Fe6 87.989(11) 3_676 3_676
As1 Ca3 Fe6 92.493(14) 3_676 3_666
As1 Ca3 Fe6 45.895(9) 3_666 3_666
As2 Ca3 Fe6 105.125(7) 1_445 3_666
As2 Ca3 Fe6 174.970(16) 1_455 3_666
As4 Ca3 Fe6 91.557(16) 3_676 3_666
As4 Ca3 Fe6 45.075(10) 3_666 3_666
Fe3 Ca3 Fe6 87.989(11) 3_666 3_666
Fe3 Ca3 Fe6 130.070(18) 3_676 3_666
Fe6 Ca3 Fe6 71.182(13) 3_676 3_666
As1 Ca3 Fe7 44.800(8) 3_676 3_676
As1 Ca3 Fe7 44.800(8) 3_666 3_676
As2 Ca3 Fe7 126.493(14) 1_445 3_676
As2 Ca3 Fe7 126.493(14) 1_455 3_676
As4 Ca3 Fe7 92.278(13) 3_676 3_676
As4 Ca3 Fe7 92.278(13) 3_666 3_676
Fe3 Ca3 Fe7 83.489(14) 3_666 3_676
Fe3 Ca3 Fe7 83.489(14) 3_676 3_676
Fe6 Ca3 Fe7 48.517(9) 3_676 3_676
Fe6 Ca3 Fe7 48.517(9) 3_666 3_676
As1 Ca3 Fe3 94.569(15) 3_676 1_455
As1 Ca3 Fe3 94.569(15) 3_666 1_455
As2 Ca3 Fe3 43.604(8) 1_445 1_455
As2 Ca3 Fe3 43.604(8) 1_455 1_455
As4 Ca3 Fe3 131.135(11) 3_676 1_455
As4 Ca3 Fe3 131.135(11) 3_666 1_455
Fe3 Ca3 Fe3 49.676(10) 3_666 1_455
Fe3 Ca3 Fe3 49.676(10) 3_676 1_455
Fe6 Ca3 Fe3 137.284(13) 3_676 1_455
Fe6 Ca3 Fe3 137.284(13) 3_666 1_455
Fe7 Ca3 Fe3 119.168(19) 3_676 1_455

loop_
_geom_bond_atom_site_label_1
_geom_bond_atom_site_label_2
_geom_bond_distance
_geom_bond_site_symmetry_2
As1 Fe3 2.4530(4) .
As1 Fe6 2.4569(5) .
As1 Fe7 2.4573(3) 1_545
As1 Fe7 2.4573(3) .
As1 Fe2 2.4624(3) 1_545
As1 Fe2 2.4624(3) .
As1 Fe1 2.6202(4) .
As1 Na3 2.9969(5) 3_676
As1 Ca3 2.9969(5) 3_676
As1 Ca3 2.9969(5) 3_666
As1 Na3 2.9969(5) 3_666
As2 Fe3 2.4082(3) .
As2 Fe3 2.4082(3) 1_565
As2 Fe3 2.4388(4) 3_776
As2 Fe2 2.4656(4) .
As2 Na1 2.9724(5) 1_545
As2 Ca1 2.9724(5) 1_545
As2 Ca1 2.9724(4) .
As2 Na3 3.0143(4) 1_665
As2 Ca3 3.0143(4) 1_665
As2 Ca3 3.0143(4) 1_655
As2 Na3 3.0143(4) 1_655
As3 Fe4 2.4171(3) 1_565
As3 Fe4 2.4171(3) .
As3 Fe4 2.4189(4) 3_785
As3 Fe5 2.4319(4) .
As3 Na2 2.9809(4) 3_685
As3 Ca2 2.9809(4) 3_685
As3 Na2 2.9809(4) 3_695
As3 Ca2 2.9809(4) 3_695
As3 Na1 3.0048(5) 3_795
As3 Ca1 3.0048(5) 3_795
As3 Na1 3.0048(5) 3_785
As3 Ca1 3.0048(5) 3_785
As4 Fe6 2.4127(3) 3_666
As4 Fe6 2.4127(3) 3_676
As4 Fe6 2.4231(4) .
As4 Fe7 2.4648(5) 3_676
As4 Na2 2.9699(4) 3_686
As4 Ca2 2.9699(4) 3_686
As4 Ca2 2.9699(4) 3_676
As4 Na2 2.9699(4) 3_676
As4 Na3 3.0219(5) 3_676
As4 Ca3 3.0219(5) 3_676
As4 Ca3 3.0219(5) 3_666
As4 Na3 3.0219(5) 3_666
As5 Fe8 2.3982(5) .
As5 Fe7 2.4268(4) .
As5 Fe5 2.4369(4) 3_685
As5 Fe8 2.4442(3) 3_675
As5 Fe8 2.4442(3) 3_685
As5 Nb1 2.6803(3) 1_565
As5 Fe1 2.6803(3) 1_565
As5 Fe1 2.6803(3) .
As5 Ca2 2.9367(5) .
As5 Na2 2.9367(5) 1_545
As6 Fe8 2.4124(4) .
As6 Fe2 2.4380(4) .
As6 Fe4 2.4425(5) .
As6 Fe5 2.4555(3) 1_545
As6 Fe5 2.4555(3) .
As6 Fe1 2.6753(3) .
As6 Nb1 2.6753(3) 1_565
As6 Fe1 2.6753(3) 1_565
As6 Ca1 2.9630(4) .
As6 Na1 2.9630(4) 1_545
Fe1 As6 2.6753(3) 1_545
Fe1 As5 2.6803(3) 1_545
Fe1 Fe8 2.7800(4) 3_675
Fe1 Fe5 2.7975(5) 1_545
Fe1 Fe8 2.8916(3) 1_545
Fe1 Fe8 2.8916(3) .
Fe1 Fe2 2.9397(3) .
Fe1 Fe2 2.9397(3) 1_545
Fe1 Fe7 2.9582(4) .
Fe2 As1 2.4624(3) 1_565
Fe2 Fe7 2.6664(5) .
Fe2 Fe3 2.7528(3) 1_565
Fe2 Fe3 2.7528(3) .
Fe2 Nb1 2.9397(3) 1_565
Fe2 Fe1 2.9397(3) 1_565
Fe2 Na1 3.3019(6) 1_545
Fe3 As2 2.4082(3) 1_545
Fe3 As2 2.4388(4) 3_776
Fe3 Fe2 2.7528(3) 1_545
Fe3 Fe3 2.8015(4) 3_776
Fe3 Fe3 2.8015(4) 3_766
Fe3 Na3 3.2647(6) 3_666
Fe3 Ca3 3.2647(6) 3_666
Fe3 Na3 3.2647(6) 3_676
Fe3 Ca3 3.2647(6) 3_676
Fe4 As3 2.4171(3) 1_545
Fe4 As3 2.4189(4) 3_785
Fe4 Fe5 2.7061(4) 1_545
Fe4 Fe5 2.7061(4) .
Fe4 Fe4 2.7753(5) 3_785
Fe4 Fe4 2.7753(5) 3_775
Fe4 Ca1 3.2676(5) .
Fe4 Na1 3.2676(5) 1_545
Fe4 Ca1 3.2676(5) 1_545
Fe5 As5 2.4369(4) 3_685
Fe5 As6 2.4555(3) 1_565
Fe5 Fe8 2.6440(4) .
Fe5 Fe8 2.6440(3) 1_565
Fe5 Fe4 2.7061(4) 1_565
Fe5 Nb1 2.7975(5) 1_565
Fe5 Fe1 2.7975(5) 1_565
Fe5 Na2 3.3022(5) 3_685
Fe5 Ca2 3.3022(5) 3_685
Fe6 As4 2.4127(3) 3_666
Fe6 As4 2.4127(3) 3_676
Fe6 Fe7 2.7359(4) 1_545
Fe6 Fe7 2.7359(4) .
Fe6 Fe6 2.8030(5) 3_676
Fe6 Fe6 2.8030(5) 3_666
Fe6 Na3 3.2713(5) 3_676
Fe6 Ca3 3.2713(5) 3_676
Fe6 Na3 3.2713(5) 3_666
Fe6 Ca3 3.2713(5) 3_666
Fe7 As1 2.4573(3) 1_565
Fe7 As4 2.4648(5) 3_676
Fe7 Fe6 2.7359(4) 1_565
Fe7 Nb1 2.9582(4) 1_565
Fe7 Fe1 2.9582(4) 1_565
Fe7 Na2 3.3044(5) 1_545
Fe8 As5 2.4442(3) 3_675
Fe8 As5 2.4442(3) 3_685
Fe8 Fe8 2.6219(5) 3_675
Fe8 Fe8 2.6219(5) 3_685
Fe8 Fe5 2.6440(3) 1_545
Fe8 Nb1 2.7800(4) 3_675
Fe8 Fe1 2.7800(4) 3_675
Fe8 Fe1 2.8916(3) 1_565
Fe8 Nb1 2.8916(3) 1_565
Ca1 As6 2.9630(4) 1_565
Ca1 As2 2.9724(5) 1_565
Ca1 As3 3.0048(5) 3_795
Ca1 As3 3.0048(5) 3_785
Ca1 Fe4 3.2676(5) 1_565
Ca1 Fe2 3.3019(6) 1_565
Ca1 Fe3 3.3224(7) 1_565
Ca2 As5 2.9367(5) 1_565
Ca2 As4 2.9699(4) 3_686
Ca2 As4 2.9699(4) 3_676
Ca2 As3 2.9809(4) 3_685
Ca2 As3 2.9809(4) 3_695
Ca2 Fe8 3.2695(7) 3_685
Ca2 Fe5 3.3022(5) 3_685
Ca2 Fe5 3.3022(5) 3_695
Ca2 Fe7 3.3044(5) 1_565
Ca2 Fe6 3.3144(6) 1_565
Ca3 As1 2.9969(5) 3_676
Ca3 As1 2.9969(5) 3_666
Ca3 As2 3.0143(4) 1_445
Ca3 As2 3.0143(4) 1_455
Ca3 As4 3.0219(5) 3_676
Ca3 As4 3.0219(5) 3_666
Ca3 Fe3 3.2647(6) 3_666
Ca3 Fe3 3.2647(6) 3_676
Ca3 Fe6 3.2713(5) 3_676
Ca3 Fe6 3.2713(5) 3_666
Ca3 Fe7 3.3831(6) 3_676
Ca3 Fe3 3.3985(7) 1_455
